data_2205969
loop_
_publ_author_name
'\,Coruh, Ufuk'
'Altunda\,s, Aliye'
'Menzek, Abdullah'
'Garc\'ia-Granda, Santiago'

_publ_section_title
;
 12-Bromo-1,2,3,4-tetrahydro-1,4-ethanoanthracen-11-ol
;
_journal_issue 6
_journal_name_full 'Acta Crystallographica Section E'
_journal_page_first o1869
_journal_page_last o1871
_journal_paper_doi 10.1107/S160053680501576X
_journal_volume 61
_journal_year 2005
_chemical_formula_iupac 'C16 H15 Br1 O1'
_chemical_formula_moiety 'C16 H15 Br1 O1'
_chemical_formula_sum 'C16 H15 Br O'
_chemical_formula_weight 303.20
_chemical_name_systematic
;
12-Bromo-1,2,3,4-tetrahydro-1,4-ethanoantracen-11-ol
;
_space_group_IT_number 2
_symmetry_cell_setting triclinic
_symmetry_space_group_name_Hall '-P 1'
_symmetry_space_group_name_H-M 'P -1'
_atom_sites_solution_hydrogens geom
_atom_sites_solution_primary direct
_atom_sites_solution_secondary difmap
_cell_angle_alpha 79.928(10)
_cell_angle_beta 77.248(10)
_cell_angle_gamma 66.719(10)
_cell_formula_units_Z 4
_cell_length_a 9.8540(10)
_cell_length_b 12.3160(10)
_cell_length_c 12.4880(10)
_cell_measurement_reflns_used 4542
_cell_measurement_temperature 293(2)
_cell_measurement_theta_max 25.61
_cell_measurement_theta_min 1.68
_cell_volume 1351.3(2)
_computing_cell_refinement 'HKL SCALEPACK (Otwinowski & Minor, 1997)'
_computing_data_collection 'COLLECT (Nonius, 2000)'
_computing_data_reduction 'HKL DENZO (Otwinowski & Minor, 1997) and SCALEPACK'
_computing_molecular_graphics 'ORTEP-3 (Farrugia, 1997)'
_computing_publication_material 'PARST95 (Nardelli, 1995), PLATON (Spek, 2000) and WinGX (Farrugia, 1999)'
_computing_structure_refinement 'SHELXL97 (Sheldrick, 1997)'
_computing_structure_solution 'SHELXS97 (Sheldrick, 1997)'
_diffrn_ambient_temperature 293(2)
_diffrn_detector_area_resol_mean 9.0
_diffrn_measured_fraction_theta_full 0.994
_diffrn_measured_fraction_theta_max 0.994
_diffrn_measurement_device_type 'Nonius KappaCCD'
_diffrn_measurement_method '\f or \w ?'
_diffrn_radiation_monochromator graphite
_diffrn_radiation_source 'fine-focus sealed tube'
_diffrn_radiation_type MoK\a
_diffrn_radiation_wavelength 0.71073
_diffrn_reflns_av_R_equivalents 0.0259
_diffrn_reflns_av_sigmaI/netI 0.0310
_diffrn_reflns_limit_h_max 11
_diffrn_reflns_limit_h_min -11
_diffrn_reflns_limit_k_max 14
_diffrn_reflns_limit_k_min -14
_diffrn_reflns_limit_l_max 15
_diffrn_reflns_limit_l_min -15
_diffrn_reflns_number 9387
_diffrn_reflns_theta_full 25.61
_diffrn_reflns_theta_max 25.61
_diffrn_reflns_theta_min 1.68
_diffrn_standards_decay_% 0
_diffrn_standards_number 0
_exptl_absorpt_coefficient_mu 3.027
_exptl_absorpt_correction_type none
_exptl_crystal_colour colourless
_exptl_crystal_density_diffrn 1.490
_exptl_crystal_density_method 'not measured'
_exptl_crystal_description prism
_exptl_crystal_F_000 616
_exptl_crystal_size_max 0.15
_exptl_crystal_size_mid 0.07
_exptl_crystal_size_min 0.06
_refine_diff_density_max 0.572
_refine_diff_density_min -0.960
_refine_ls_extinction_method none
_refine_ls_goodness_of_fit_ref 1.098
_refine_ls_hydrogen_treatment constr
_refine_ls_matrix_type full
_refine_ls_number_parameters 325
_refine_ls_number_reflns 5043
_refine_ls_number_restraints 0
_refine_ls_restrained_S_all 1.098
_refine_ls_R_factor_all 0.0418
_refine_ls_R_factor_gt 0.0376
_refine_ls_shift/su_max 0.001
_refine_ls_shift/su_mean 0.000
_refine_ls_structure_factor_coef Fsqd
_refine_ls_weighting_details 'w = 1/[\s^2^(Fo^2^)+(0.0443P)^2^+0.8183P] where P = (Fo^2^+2Fc^2^)/3'
_refine_ls_weighting_scheme calc
_refine_ls_wR_factor_gt 0.1006
_refine_ls_wR_factor_ref 0.1038
_reflns_number_gt 4542
_reflns_number_total 5043
_reflns_threshold_expression I>2\s(I)
_cod_data_source_file hg6187.cif
_cod_data_source_block I
_cod_original_formula_sum 'C16 H15 Br1 O1'
_cod_database_code 2205969
_cod_database_fobs_code 2205969

loop_
_symmetry_equiv_pos_as_xyz
'x, y, z'
'-x, -y, -z'

loop_
_atom_site_label
_atom_site_fract_x
_atom_site_fract_y
_atom_site_fract_z
_atom_site_U_iso_or_equiv
_atom_site_adp_type
_atom_site_calc_flag
_atom_site_refinement_flags
_atom_site_occupancy
_atom_site_type_symbol
Br1A 0.18114(4) 0.41367(3) 0.23878(3) 0.07370(14) Uani d . 1 Br
Br1B -0.05286(4) 1.21397(3) 0.48453(3) 0.06830(13) Uani d . 1 Br
O1A 0.42185(19) 0.13372(15) 0.37020(14) 0.0463(4) Uani d . 1 O
H1AA 0.5031 0.0803 0.3542 0.069 Uiso calc R 1 H
O1B 0.31819(19) 1.05122(15) 0.58449(15) 0.0488(4) Uani d . 1 O
H1BB 0.3282 1.0582 0.5170 0.073 Uiso calc R 1 H
C2A 0.4365(3) 0.2462(2) 0.3364(2) 0.0420(5) Uani d . 1 C
H2A 0.4673 0.2542 0.2561 0.050 Uiso calc R 1 H
C2B 0.1718(2) 1.1266(2) 0.6286(2) 0.0401(5) Uani d . 1 C
H2B 0.1573 1.2091 0.6002 0.048 Uiso calc R 1 H
C5B -0.1273(3) 1.1813(3) 0.7612(2) 0.0566(7) Uani d . 1 C
H5B1 -0.1950 1.1671 0.8263 0.068 Uiso calc R 1 H
H5B2 -0.1846 1.2494 0.7160 0.068 Uiso calc R 1 H
C1A 0.2808(3) 0.3421(2) 0.3683(2) 0.0425(5) Uani d . 1 C
H1A 0.2193 0.3034 0.4202 0.051 Uiso calc R 1 H
C1B 0.0531(3) 1.0929(2) 0.5952(2) 0.0410(5) Uani d . 1 C
H1B 0.1054 1.0181 0.5611 0.049 Uiso calc R 1 H
C3A 0.5481(3) 0.2642(2) 0.3921(2) 0.0443(5) Uani d . 1 C
H3A 0.6455 0.1985 0.3815 0.053 Uiso calc R 1 H
C16B 0.1507(3) 0.9937(2) 0.79847(19) 0.0391(5) Uani d . 1 C
C14B 0.2284(3) 0.8009(2) 0.90208(19) 0.0439(5) Uani d . 1 C
C15B 0.2441(3) 0.9111(2) 0.8642(2) 0.0448(5) Uani d . 1 C
H15B 0.3189 0.9274 0.8844 0.054 Uiso calc R 1 H
C8B 0.0186(3) 0.8647(2) 0.8017(2) 0.0465(6) Uani d . 1 C
H8B -0.0565 0.8497 0.7803 0.056 Uiso calc R 1 H
C6B -0.0575(3) 1.0720(2) 0.6961(2) 0.0431(5) Uani d . 1 C
H6B -0.1348 1.0530 0.6745 0.052 Uiso calc R 1 H
C7B 0.0357(3) 0.9703(2) 0.76680(19) 0.0407(5) Uani d . 1 C
C9B 0.1137(3) 0.7777(2) 0.8700(2) 0.0458(6) Uani d . 1 C
C7A 0.3456(3) 0.3703(2) 0.5319(2) 0.0435(5) Uani d . 1 C
C8A 0.2722(3) 0.3917(2) 0.6371(2) 0.0497(6) Uani d . 1 C
H8A 0.1823 0.4562 0.6488 0.060 Uiso calc R 1 H
C14A 0.4683(3) 0.2169(3) 0.7091(2) 0.0506(6) Uani d . 1 C
C16A 0.4850(3) 0.2728(2) 0.5130(2) 0.0422(5) Uani d . 1 C
C4A 0.5630(3) 0.3832(2) 0.3407(3) 0.0557(7) Uani d . 1 C
H4A1 0.6327 0.3977 0.3750 0.067 Uiso calc R 1 H
H4A2 0.6020 0.3794 0.2625 0.067 Uiso calc R 1 H
C3B 0.1515(3) 1.1149(2) 0.7540(2) 0.0427(5) Uani d . 1 C
H3B 0.2310 1.1286 0.7781 0.051 Uiso calc R 1 H
C15A 0.5432(3) 0.1982(2) 0.5989(2) 0.0487(6) Uani d . 1 C
H15A 0.6332 0.1341 0.5856 0.058 Uiso calc R 1 H
C10B 0.0992(4) 0.6669(3) 0.9079(2) 0.0599(7) Uani d . 1 C
H10B 0.0252 0.6499 0.8871 0.072 Uiso calc R 1 H
C9A 0.3322(3) 0.3163(2) 0.7281(2) 0.0504(6) Uani d . 1 C
C6A 0.2916(3) 0.4370(2) 0.4271(2) 0.0471(6) Uani d . 1 C
H6A 0.1938 0.5012 0.4427 0.057 Uiso calc R 1 H
C13B 0.3237(3) 0.7124(3) 0.9702(2) 0.0561(7) Uani d . 1 C
H13B 0.4001 0.7263 0.9908 0.067 Uiso calc R 1 H
C12B 0.3051(4) 0.6075(3) 1.0058(2) 0.0640(8) Uani d . 1 C
H12B 0.3676 0.5507 1.0512 0.077 Uiso calc R 1 H
C5A 0.4090(3) 0.4853(2) 0.3578(3) 0.0577(7) Uani d . 1 C
H5A1 0.4150 0.5456 0.3952 0.069 Uiso calc R 1 H
H5A2 0.3797 0.5215 0.2868 0.069 Uiso calc R 1 H
C4B -0.0040(3) 1.2075(2) 0.7955(2) 0.0555(7) Uani d . 1 C
H4B1 -0.0195 1.2049 0.8752 0.067 Uiso calc R 1 H
H4B2 -0.0084 1.2866 0.7645 0.067 Uiso calc R 1 H
C11B 0.1917(4) 0.5850(3) 0.9741(2) 0.0692(9) Uani d . 1 C
H11B 0.1796 0.5131 0.9986 0.083 Uiso calc R 1 H
C13A 0.5221(4) 0.1376(3) 0.8006(3) 0.0645(8) Uani d . 1 C
H13A 0.6101 0.0714 0.7893 0.077 Uiso calc R 1 H
C12A 0.4455(5) 0.1576(4) 0.9059(3) 0.0785(10) Uani d . 1 C
H12A 0.4823 0.1052 0.9653 0.094 Uiso calc R 1 H
C10A 0.2568(4) 0.3336(3) 0.8384(2) 0.0676(8) Uani d . 1 C
H10A 0.1680 0.3988 0.8519 0.081 Uiso calc R 1 H
C11A 0.3119(5) 0.2566(4) 0.9242(3) 0.0805(11) Uani d . 1 C
H11A 0.2609 0.2695 0.9957 0.097 Uiso calc R 1 H

loop_
_atom_site_aniso_label
_atom_site_aniso_U_11
_atom_site_aniso_U_22
_atom_site_aniso_U_33
_atom_site_aniso_U_12
_atom_site_aniso_U_13
_atom_site_aniso_U_23
Br1A 0.0743(2) 0.0758(2) 0.0624(2) -0.01415(17) -0.03110(16) 0.00682(16)
Br1B 0.0718(2) 0.0755(2) 0.0621(2) -0.03199(17) -0.02784(15) 0.01433(15)
O1A 0.0420(9) 0.0380(9) 0.0555(10) -0.0128(7) -0.0030(7) -0.0072(7)
O1B 0.0368(9) 0.0463(10) 0.0515(10) -0.0086(7) 0.0001(7) -0.0008(8)
C2A 0.0418(12) 0.0401(12) 0.0398(12) -0.0140(10) -0.0014(10) -0.0029(10)
C2B 0.0354(11) 0.0326(11) 0.0490(13) -0.0108(9) -0.0042(10) -0.0036(9)
C5B 0.0440(14) 0.0578(16) 0.0590(16) -0.0103(12) 0.0013(12) -0.0165(13)
C1A 0.0388(12) 0.0418(13) 0.0407(12) -0.0105(10) -0.0085(9) 0.0031(10)
C1B 0.0401(12) 0.0373(12) 0.0443(12) -0.0120(9) -0.0079(10) -0.0051(10)
C3A 0.0363(12) 0.0422(13) 0.0507(14) -0.0131(10) -0.0028(10) -0.0042(10)
C16B 0.0386(12) 0.0434(12) 0.0381(11) -0.0187(10) -0.0023(9) -0.0082(10)
C14B 0.0461(13) 0.0465(13) 0.0348(11) -0.0139(10) -0.0025(10) -0.0063(10)
C15B 0.0419(13) 0.0558(15) 0.0415(12) -0.0218(11) -0.0073(10) -0.0076(11)
C8B 0.0532(14) 0.0561(15) 0.0413(13) -0.0316(12) -0.0084(11) -0.0053(11)
C6B 0.0365(12) 0.0494(14) 0.0453(13) -0.0174(10) -0.0076(10) -0.0050(10)
C7B 0.0406(12) 0.0463(13) 0.0378(12) -0.0188(10) -0.0046(9) -0.0069(10)
C9B 0.0579(15) 0.0461(13) 0.0369(12) -0.0241(12) -0.0033(10) -0.0069(10)
C7A 0.0442(13) 0.0373(12) 0.0491(13) -0.0151(10) -0.0063(10) -0.0066(10)
C8A 0.0548(15) 0.0435(13) 0.0522(15) -0.0187(11) -0.0043(12) -0.0129(11)
C14A 0.0540(15) 0.0581(16) 0.0534(15) -0.0332(13) -0.0186(12) 0.0023(12)
C16A 0.0391(12) 0.0416(12) 0.0492(13) -0.0185(10) -0.0073(10) -0.0044(10)
C4A 0.0565(16) 0.0520(15) 0.0614(16) -0.0294(13) 0.0014(13) -0.0047(13)
C3B 0.0415(12) 0.0431(13) 0.0478(13) -0.0186(10) -0.0067(10) -0.0095(10)
C15A 0.0392(12) 0.0520(14) 0.0583(15) -0.0197(11) -0.0126(11) -0.0016(12)
C10B 0.087(2) 0.0559(16) 0.0462(15) -0.0384(16) -0.0101(14) -0.0030(12)
C9A 0.0636(16) 0.0553(15) 0.0454(14) -0.0339(13) -0.0081(12) -0.0112(12)
C6A 0.0469(13) 0.0367(12) 0.0500(14) -0.0092(10) -0.0054(11) -0.0032(10)
C13B 0.0545(16) 0.0619(17) 0.0427(14) -0.0133(13) -0.0055(11) -0.0049(12)
C12B 0.079(2) 0.0494(16) 0.0460(15) -0.0080(14) -0.0095(14) 0.0010(12)
C5A 0.0695(18) 0.0437(14) 0.0606(17) -0.0262(13) -0.0063(14) 0.0002(12)
C4B 0.0562(16) 0.0477(15) 0.0603(16) -0.0161(12) -0.0001(13) -0.0196(13)
C11B 0.109(3) 0.0477(16) 0.0483(16) -0.0293(17) -0.0103(16) -0.0021(13)
C13A 0.0701(19) 0.077(2) 0.0615(18) -0.0404(17) -0.0295(15) 0.0109(15)
C12A 0.110(3) 0.098(3) 0.0539(18) -0.064(3) -0.0349(19) 0.0142(18)
C10A 0.092(2) 0.072(2) 0.0503(16) -0.0402(18) -0.0069(15) -0.0184(15)
C11A 0.119(3) 0.095(3) 0.0469(17) -0.059(3) -0.0126(18) -0.0102(17)

loop_
_atom_type_symbol
_atom_type_description
_atom_type_scat_dispersion_real
_atom_type_scat_dispersion_imag
_atom_type_scat_source
C C 0.0030 0.0020 'International Tables Vol C Tables 4.2.6.8 and 6.1.1.4'
H H 0.0000 0.0000 'International Tables Vol C Tables 4.2.6.8 and 6.1.1.4'
Br Br -0.2900 2.4600 'International Tables Vol C Tables 4.2.6.8 and 6.1.1.4'
O O 0.0110 0.0060 'International Tables Vol C Tables 4.2.6.8 and 6.1.1.4'

loop_
_geom_angle_atom_site_label_1
_geom_angle_atom_site_label_2
_geom_angle_atom_site_label_3
_geom_angle
_geom_angle_publ_flag
C2A O1A H1AA 109.5 y
C2B O1B H1BB 109.5 ?
O1A C2A C3A 113.2(2) y
O1A C2A C1A 106.81(19) y
C3A C2A C1A 108.63(19) ?
O1A C2A H2A 109.4 ?
C3A C2A H2A 109.4 ?
C1A C2A H2A 109.4 ?
O1B C2B C3B 110.1(2) y
O1B C2B C1B 110.42(19) y
C3B C2B C1B 108.62(19) ?
O1B C2B H2B 109.2 ?
C3B C2B H2B 109.2 ?
C1B C2B H2B 109.2 ?
C6B C5B C4B 110.0(2) ?
C6B C5B H5B1 109.7 ?
C4B C5B H5B1 109.7 ?
C6B C5B H5B2 109.7 ?
C4B C5B H5B2 109.7 ?
H5B1 C5B H5B2 108.2 ?
C6A C1A C2A 110.9(2) ?
C6A C1A Br1A 111.21(16) y
C2A C1A Br1A 111.26(16) y
C6A C1A H1A 107.8 ?
C2A C1A H1A 107.8 ?
Br1A C1A H1A 107.8 ?
C6B C1B C2B 111.3(2) ?
C6B C1B Br1B 111.14(16) y
C2B C1B Br1B 111.28(16) y
C6B C1B H1B 107.6 ?
C2B C1B H1B 107.6 ?
Br1B C1B H1B 107.6 ?
C16A C3A C2A 108.37(19) ?
C16A C3A C4A 108.7(2) ?
C2A C3A C4A 107.6(2) ?
C16A C3A H3A 110.7 ?
C2A C3A H3A 110.7 ?
C4A C3A H3A 110.7 ?
C15B C16B C7B 120.4(2) ?
C15B C16B C3B 126.8(2) ?
C7B C16B C3B 112.8(2) ?
C15B C14B C13B 122.4(3) ?
C15B C14B C9B 118.7(2) ?
C13B C14B C9B 118.8(2) ?
C16B C15B C14B 120.7(2) ?
C16B C15B H15B 119.6 ?
C14B C15B H15B 119.6 ?
C7B C8B C9B 120.6(2) ?
C7B C8B H8B 119.7 ?
C9B C8B H8B 119.7 ?
C7B C6B C1B 105.36(19) ?
C7B C6B C5B 108.0(2) ?
C1B C6B C5B 109.7(2) ?
C7B C6B H6B 111.2 ?
C1B C6B H6B 111.2 ?
C5B C6B H6B 111.2 ?
C8B C7B C16B 120.1(2) ?
C8B C7B C6B 127.0(2) ?
C16B C7B C6B 112.9(2) ?
C8B C9B C10B 122.2(3) ?
C8B C9B C14B 119.4(2) ?
C10B C9B C14B 118.4(3) ?
C8A C7A C16A 120.3(2) ?
C8A C7A C6A 126.6(2) ?
C16A C7A C6A 113.0(2) ?
C7A C8A C9A 120.4(2) ?
C7A C8A H8A 119.8 ?
C9A C8A H8A 119.8 ?
C13A C14A C9A 118.7(3) ?
C13A C14A C15A 122.3(3) ?
C9A C14A C15A 118.9(2) ?
C15A C16A C7A 120.3(2) ?
C15A C16A C3A 127.3(2) ?
C7A C16A C3A 112.3(2) ?
C5A C4A C3A 110.0(2) ?
C5A C4A H4A1 109.7 ?
C3A C4A H4A1 109.7 ?
C5A C4A H4A2 109.7 ?
C3A C4A H4A2 109.7 ?
H4A1 C4A H4A2 108.2 ?
C16B C3B C2B 109.28(19) ?
C16B C3B C4B 108.0(2) ?
C2B C3B C4B 107.2(2) ?
C16B C3B H3B 110.8 ?
C2B C3B H3B 110.8 ?
C4B C3B H3B 110.8 ?
C16A C15A C14A 120.7(2) ?
C16A C15A H15A 119.6 ?
C14A C15A H15A 119.6 ?
C11B C10B C9B 121.0(3) ?
C11B C10B H10B 119.5 ?
C9B C10B H10B 119.5 ?
C8A C9A C14A 119.3(2) ?
C8A C9A C10A 121.9(3) ?
C14A C9A C10A 118.7(3) ?
C7A C6A C1A 103.7(2) ?
C7A C6A C5A 109.3(2) ?
C1A C6A C5A 110.1(2) ?
C7A C6A H6A 111.2 ?
C1A C6A H6A 111.2 ?
C5A C6A H6A 111.2 ?
C12B C13B C14B 121.0(3) ?
C12B C13B H13B 119.5 ?
C14B C13B H13B 119.5 ?
C13B C12B C11B 120.0(3) ?
C13B C12B H12B 120.0 ?
C11B C12B H12B 120.0 ?
C6A C5A C4A 109.7(2) ?
C6A C5A H5A1 109.7 ?
C4A C5A H5A1 109.7 ?
C6A C5A H5A2 109.7 ?
C4A C5A H5A2 109.7 ?
H5A1 C5A H5A2 108.2 ?
C5B C4B C3B 110.0(2) ?
C5B C4B H4B1 109.7 ?
C3B C4B H4B1 109.7 ?
C5B C4B H4B2 109.7 ?
C3B C4B H4B2 109.7 ?
H4B1 C4B H4B2 108.2 ?
C10B C11B C12B 120.9(3) ?
C10B C11B H11B 119.6 ?
C12B C11B H11B 119.6 ?
C12A C13A C14A 120.7(3) ?
C12A C13A H13A 119.7 ?
C14A C13A H13A 119.7 ?
C13A C12A C11A 120.3(3) ?
C13A C12A H12A 119.9 ?
C11A C12A H12A 119.9 ?
C11A C10A C9A 121.1(3) ?
C11A C10A H10A 119.4 ?
C9A C10A H10A 119.4 ?
C10A C11A C12A 120.5(3) ?
C10A C11A H11A 119.7 ?
C12A C11A H11A 119.7 ?

loop_
_geom_bond_atom_site_label_1
_geom_bond_atom_site_label_2
_geom_bond_distance
_geom_bond_publ_flag
Br1A C1A 1.969(2) y
Br1B C1B 1.977(2) y
O1A C2A 1.430(3) y
O1A H1AA 0.8200 ?
O1B C2B 1.420(3) y
O1B H1BB 0.8200 ?
C2A C3A 1.525(4) ?
C2A C1A 1.540(3) y
C2A H2A 0.9800 ?
C2B C3B 1.523(3) ?
C2B C1B 1.541(3) y
C2B H2B 0.9800 ?
C5B C6B 1.534(4) ?
C5B C4B 1.534(4) y
C5B H5B1 0.9700 ?
C5B H5B2 0.9700 ?
C1A C6A 1.534(4) ?
C1A H1A 0.9800 ?
C1B C6B 1.530(3) ?
C1B H1B 0.9800 ?
C3A C16A 1.506(3) ?
C3A C4A 1.543(4) ?
C3A H3A 0.9800 ?
C16B C15B 1.363(4) ?
C16B C7B 1.421(3) ?
C16B C3B 1.501(3) ?
C14B C15B 1.414(4) ?
C14B C13B 1.419(4) ?
C14B C9B 1.420(4) ?
C15B H15B 0.9300 ?
C8B C7B 1.361(4) ?
C8B C9B 1.413(4) ?
C8B H8B 0.9300 ?
C6B C7B 1.501(3) ?
C6B H6B 0.9800 ?
C9B C10B 1.416(4) ?
C7A C8A 1.366(4) ?
C7A C16A 1.427(3) ?
C7A C6A 1.502(4) ?
C8A C9A 1.413(4) ?
C8A H8A 0.9300 ?
C14A C13A 1.417(4) ?
C14A C9A 1.421(4) ?
C14A C15A 1.421(4) ?
C16A C15A 1.354(4) ?
C4A C5A 1.540(4) y
C4A H4A1 0.9700 ?
C4A H4A2 0.9700 ?
C3B C4B 1.547(3) ?
C3B H3B 0.9800 ?
C15A H15A 0.9300 ?
C10B C11B 1.359(5) ?
C10B H10B 0.9300 ?
C9A C10A 1.422(4) ?
C6A C5A 1.537(4) ?
C6A H6A 0.9800 ?
C13B C12B 1.361(4) ?
C13B H13B 0.9300 ?
C12B C11B 1.400(5) ?
C12B H12B 0.9300 ?
C5A H5A1 0.9700 ?
C5A H5A2 0.9700 ?
C4B H4B1 0.9700 ?
C4B H4B2 0.9700 ?
C11B H11B 0.9300 ?
C13A C12A 1.374(5) ?
C13A H13A 0.9300 ?
C12A C11A 1.402(6) ?
C12A H12A 0.9300 ?
C10A C11A 1.355(5) ?
C10A H10A 0.9300 ?
C11A H11A 0.9300 ?

loop_
_geom_hbond_atom_site_label_D
_geom_hbond_atom_site_label_H
_geom_hbond_atom_site_label_A
_geom_hbond_site_symmetry_A
_geom_hbond_distance_DH
_geom_hbond_distance_HA
_geom_hbond_distance_DA
_geom_hbond_angle_DHA
_geom_hbond_publ_flag
O1A H1AA O1B 2_666 0.82 2.054 2.765(2) 145 yes
O1B H1BB O1A 1_565 0.82 2.100 2.811(2) 145 yes

loop_
_geom_torsion_atom_site_label_1
_geom_torsion_atom_site_label_2
_geom_torsion_atom_site_label_3
_geom_torsion_atom_site_label_4
_geom_torsion
_geom_torsion_publ_flag
O1A C2A C1A C6A 132.7(2) y
C3A C2A C1A C6A 10.3(3) ?
O1A C2A C1A Br1A -102.96(19) y
C3A C2A C1A Br1A 134.63(17) ?
O1B C2B C1B C6B 127.1(2) y
C3B C2B C1B C6B 6.2(3) ?
O1B C2B C1B Br1B -108.38(18) y
C3B C2B C1B Br1B 130.78(17) ?
O1A C2A C3A C16A -67.5(2) y
C1A C2A C3A C16A 50.9(2) ?
O1A C2A C3A C4A 175.11(19) y
C1A C2A C3A C4A -66.4(2) ?
C7B C16B C15B C14B 0.0(3) ?
C3B C16B C15B C14B 178.6(2) ?
C13B C14B C15B C16B 179.7(2) ?
C9B C14B C15B C16B 0.2(3) ?
C2B C1B C6B C7B -61.2(2) ?
Br1B C1B C6B C7B 174.22(15) y
C2B C1B C6B C5B 54.8(3) ?
Br1B C1B C6B C5B -69.8(2) y
C4B C5B C6B C7B 56.7(3) ?
C4B C5B C6B C1B -57.6(3) ?
C9B C8B C7B C16B 0.4(4) ?
C9B C8B C7B C6B -178.8(2) ?
C15B C16B C7B C8B -0.3(3) ?
C3B C16B C7B C8B -179.1(2) ?
C15B C16B C7B C6B 179.0(2) ?
C3B C16B C7B C6B 0.2(3) ?
C1B C6B C7B C8B -122.2(3) ?
C5B C6B C7B C8B 120.7(3) ?
C1B C6B C7B C16B 58.5(2) ?
C5B C6B C7B C16B -58.6(3) ?
C7B C8B C9B C10B 180.0(2) ?
C7B C8B C9B C14B -0.2(4) ?
C15B C14B C9B C8B -0.1(3) ?
C13B C14B C9B C8B -179.6(2) ?
C15B C14B C9B C10B 179.7(2) ?
C13B C14B C9B C10B 0.2(3) ?
C16A C7A C8A C9A -1.1(4) ?
C6A C7A C8A C9A 175.7(2) ?
C8A C7A C16A C15A 2.3(4) ?
C6A C7A C16A C15A -175.0(2) ?
C8A C7A C16A C3A -179.9(2) ?
C6A C7A C16A C3A 2.9(3) ?
C2A C3A C16A C15A 117.0(3) ?
C4A C3A C16A C15A -126.3(3) ?
C2A C3A C16A C7A -60.6(3) ?
C4A C3A C16A C7A 56.0(3) ?
C16A C3A C4A C5A -58.4(3) ?
C2A C3A C4A C5A 58.8(3) ?
C15B C16B C3B C2B 122.8(3) ?
C7B C16B C3B C2B -58.5(3) ?
C15B C16B C3B C4B -120.9(3) ?
C7B C16B C3B C4B 57.8(3) ?
O1B C2B C3B C16B -68.5(2) y
C1B C2B C3B C16B 52.6(2) ?
O1B C2B C3B C4B 174.76(19) y
C1B C2B C3B C4B -64.2(2) y
C7A C16A C15A C14A -1.2(4) ?
C3A C16A C15A C14A -178.6(2) ?
C13A C14A C15A C16A 176.9(3) ?
C9A C14A C15A C16A -1.0(4) ?
C8B C9B C10B C11B -179.6(3) ?
C14B C9B C10B C11B 0.6(4) ?
C7A C8A C9A C14A -1.1(4) ?
C7A C8A C9A C10A -178.0(3) ?
C13A C14A C9A C8A -175.9(2) ?
C15A C14A C9A C8A 2.1(4) ?
C13A C14A C9A C10A 1.2(4) ?
C15A C14A C9A C10A 179.1(2) ?
C8A C7A C6A C1A -119.0(3) ?
C16A C7A C6A C1A 58.1(3) ?
C8A C7A C6A C5A 123.6(3) ?
C16A C7A C6A C5A -59.3(3) ?
C2A C1A C6A C7A -64.7(2) ?
Br1A C1A C6A C7A 170.92(16) y
C2A C1A C6A C5A 52.2(3) ?
Br1A C1A C6A C5A -72.2(2) y
C15B C14B C13B C12B 179.6(2) ?
C9B C14B C13B C12B -0.9(4) ?
C14B C13B C12B C11B 0.8(4) ?
C7A C6A C5A C4A 53.6(3) ?
C1A C6A C5A C4A -59.7(3) ?
C3A C4A C5A C6A 3.7(3) ?
C6B C5B C4B C3B -0.3(3) ?
C16B C3B C4B C5B -56.2(3) ?
C2B C3B C4B C5B 61.5(3) ?
C9B C10B C11B C12B -0.6(5) ?
C13B C12B C11B C10B -0.1(5) ?
C9A C14A C13A C12A -1.1(4) ?
C15A C14A C13A C12A -179.0(3) ?
C14A C13A C12A C11A 0.5(5) ?
C8A C9A C10A C11A 176.3(3) ?
C14A C9A C10A C11A -0.6(4) ?
C9A C10A C11A C12A 0.0(5) ?
C13A C12A C11A C10A 0.1(5) ?
